data_4346721
loop_
_publ_author_name
'Damon, Peter L.'
'Liss, Cameron J.'
'Lewis, Richard A.'
'Morochnik, Simona'
'Szpunar, David E.'
'Telser, Joshua'
'Hayton, Trevor W.'

_publ_section_title
;
 Quantifying the Electron Donor and Acceptor Abilities of the Ketimide
 Ligands in M(N&#x2550;C(t)Bu2)4 (M = V, Nb, Ta).
;
_journal_issue 20
_journal_name_full 'Inorganic chemistry'
_journal_page_first 10081
_journal_page_last 10095
_journal_paper_doi 10.1021/acs.inorgchem.5b02017
_journal_volume 54
_journal_year 2015
_chemical_formula_moiety 'C36 H72 N4 Ta'
_chemical_formula_sum 'C36 H72 N4 Ta'
_chemical_formula_weight 741.95
_space_group_crystal_system orthorhombic
_space_group_IT_number 52
_space_group_name_Hall '-P 2a 2bc'
_space_group_name_H-M_alt 'P n n a'
_atom_sites_solution_hydrogens geom
_atom_sites_solution_primary direct
_atom_sites_solution_secondary difmap
_audit_creation_method SHELXL-97
_cell_angle_alpha 90.00
_cell_angle_beta 90.00
_cell_angle_gamma 90.00
_cell_formula_units_Z 4
_cell_length_a 16.5585(15)
_cell_length_b 15.5818(15)
_cell_length_c 15.3453(15)
_cell_measurement_temperature 103(2)
_cell_volume 3959.3(7)
_computing_structure_refinement 'SHELXL-97 (Sheldrick, 2008)'
_computing_structure_solution 'SHELXS-97 (Sheldrick, 2008)'
_diffrn_ambient_temperature 103(2)
_diffrn_measured_fraction_theta_full 0.995
_diffrn_measured_fraction_theta_max 0.995
_diffrn_measurement_device_type 'Bruker Kappa Apex II'
_diffrn_measurement_method 'Omega scan'
_diffrn_radiation_monochromator graphite
_diffrn_radiation_source 'fine-focus sealed tube'
_diffrn_radiation_type MoK\a
_diffrn_radiation_wavelength 0.71073
_diffrn_reflns_av_R_equivalents 0.0461
_diffrn_reflns_av_sigmaI/netI 0.0452
_diffrn_reflns_limit_h_max 21
_diffrn_reflns_limit_h_min -21
_diffrn_reflns_limit_k_max 20
_diffrn_reflns_limit_k_min -10
_diffrn_reflns_limit_l_max 20
_diffrn_reflns_limit_l_min -19
_diffrn_reflns_number 18382
_diffrn_reflns_theta_full 28.37
_diffrn_reflns_theta_max 28.37
_diffrn_reflns_theta_min 1.81
_exptl_absorpt_coefficient_mu 2.800
_exptl_absorpt_correction_T_max 0.7457
_exptl_absorpt_correction_T_min 0.6082
_exptl_absorpt_correction_type multi-scan
_exptl_absorpt_process_details sadabs
_exptl_crystal_colour red
_exptl_crystal_density_diffrn 1.245
_exptl_crystal_density_method 'not measured'
_exptl_crystal_description block
_exptl_crystal_F_000 1556
_exptl_crystal_size_max 0.30
_exptl_crystal_size_mid 0.25
_exptl_crystal_size_min 0.25
_refine_diff_density_max 0.637
_refine_diff_density_min -0.500
_refine_diff_density_rms 0.096
_refine_ls_extinction_method none
_refine_ls_goodness_of_fit_ref 0.960
_refine_ls_hydrogen_treatment mixed
_refine_ls_matrix_type full
_refine_ls_number_parameters 198
_refine_ls_number_reflns 4945
_refine_ls_number_restraints 0
_refine_ls_restrained_S_all 0.960
_refine_ls_R_factor_all 0.0603
_refine_ls_R_factor_gt 0.0245
_refine_ls_shift/su_max 0.000
_refine_ls_shift/su_mean 0.000
_refine_ls_structure_factor_coef Fsqd
_refine_ls_weighting_details 'calc w=1/[\s^2^(Fo^2^)+(0.0222P)^2^+0.1325P] where P=(Fo^2^+2Fc^2^)/3'
_refine_ls_weighting_scheme calc
_refine_ls_wR_factor_gt 0.0466
_refine_ls_wR_factor_ref 0.0554
_reflns_number_gt 2944
_reflns_number_total 4945
_reflns_threshold_expression >2sigma(I)
_cod_data_source_file ic5b02017_si_001.cif
_cod_data_source_block complex7
_cod_database_code 4346721

loop_
_symmetry_equiv_pos_as_xyz
'x, y, z'
'-x+1/2, -y, z'
'-x+1/2, y+1/2, -z+1/2'
'x, -y+1/2, -z+1/2'
'-x, -y, -z'
'x-1/2, y, -z'
'x-1/2, -y-1/2, z-1/2'
'-x, y-1/2, z-1/2'

loop_
_atom_site_label
_atom_site_type_symbol
_atom_site_fract_x
_atom_site_fract_y
_atom_site_fract_z
_atom_site_U_iso_or_equiv
_atom_site_adp_type
_atom_site_occupancy
_atom_site_symmetry_multiplicity
_atom_site_calc_flag
_atom_site_refinement_flags
Ta1 Ta 0.419248(8) 0.2500 0.7500 0.01084(5) Uani 1 2 d S
N2 N 0.36855(14) 0.26040(17) 0.63717(15) 0.0139(5) Uani 1 1 d .
N1 N 0.47031(14) 0.36112(15) 0.76104(17) 0.0143(6) Uani 1 1 d .
C1 C 0.50007(18) 0.43548(19) 0.77142(17) 0.0142(7) Uani 1 1 d .
C11 C 0.40267(19) 0.2813(2) 0.4871(2) 0.0200(7) Uani 1 1 d .
C9 C 0.4661(2) 0.60160(19) 0.7704(2) 0.0253(9) Uani 1 1 d .
H9A H 0.4834 0.6089 0.7098 0.038 Uiso 1 1 calc R
H9B H 0.5116 0.6136 0.8095 0.038 Uiso 1 1 calc R
H9C H 0.4218 0.6414 0.7831 0.038 Uiso 1 1 calc R
C2 C 0.59229(18) 0.4483(2) 0.7771(2) 0.0210(7) Uani 1 1 d .
C15 C 0.24690(19) 0.27761(19) 0.54762(19) 0.0186(7) Uani 1 1 d .
C17 C 0.2247(2) 0.3664(2) 0.5113(2) 0.0341(9) Uani 1 1 d .
H17A H 0.1658 0.3714 0.5070 0.051 Uiso 1 1 calc R
H17B H 0.2487 0.3735 0.4534 0.051 Uiso 1 1 calc R
H17C H 0.2454 0.4110 0.5504 0.051 Uiso 1 1 calc R
C6 C 0.43732(19) 0.5093(2) 0.7844(2) 0.0195(7) Uani 1 1 d .
C18 C 0.20477(18) 0.2681(2) 0.6358(2) 0.0245(9) Uani 1 1 d .
H18A H 0.1463 0.2742 0.6280 0.037 Uiso 1 1 calc R
H18B H 0.2243 0.3127 0.6757 0.037 Uiso 1 1 calc R
H18C H 0.2167 0.2114 0.6602 0.037 Uiso 1 1 calc R
C3 C 0.63446(19) 0.3619(2) 0.7646(2) 0.0263(9) Uani 1 1 d .
H3A H 0.6165 0.3218 0.8098 0.040 Uiso 1 1 calc R
H3B H 0.6930 0.3698 0.7688 0.040 Uiso 1 1 calc R
H3C H 0.6209 0.3387 0.7070 0.040 Uiso 1 1 calc R
C4 C 0.6224(2) 0.5087(3) 0.7046(3) 0.0470(12) Uani 1 1 d .
H4A H 0.6810 0.5025 0.6981 0.070 Uiso 1 1 calc R
H4B H 0.6096 0.5682 0.7200 0.070 Uiso 1 1 calc R
H4C H 0.5959 0.4940 0.6496 0.070 Uiso 1 1 calc R
C10 C 0.33938(18) 0.27008(17) 0.56130(19) 0.0136(7) Uani 1 1 d .
C12 C 0.3730(2) 0.26750(19) 0.39294(18) 0.0213(8) Uani 1 1 d .
H12A H 0.3280 0.3066 0.3808 0.032 Uiso 1 1 calc R
H12B H 0.3549 0.2080 0.3859 0.032 Uiso 1 1 calc R
H12C H 0.4173 0.2791 0.3522 0.032 Uiso 1 1 calc R
C14 C 0.4374(2) 0.3723(2) 0.4963(2) 0.0349(10) Uani 1 1 d .
H14A H 0.4805 0.3807 0.4534 0.052 Uiso 1 1 calc R
H14B H 0.4593 0.3798 0.5551 0.052 Uiso 1 1 calc R
H14C H 0.3945 0.4145 0.4862 0.052 Uiso 1 1 calc R
C16 C 0.2154(2) 0.2058(2) 0.4880(2) 0.0319(9) Uani 1 1 d .
H16A H 0.2382 0.1507 0.5065 0.048 Uiso 1 1 calc R
H16B H 0.2314 0.2176 0.4277 0.048 Uiso 1 1 calc R
H16C H 0.1563 0.2033 0.4918 0.048 Uiso 1 1 calc R
C13 C 0.4718(2) 0.2163(2) 0.5014(2) 0.0362(10) Uani 1 1 d .
H13A H 0.4500 0.1578 0.5002 0.054 Uiso 1 1 calc R
H13B H 0.4973 0.2270 0.5580 0.054 Uiso 1 1 calc R
H13C H 0.5121 0.2227 0.4550 0.054 Uiso 1 1 calc R
C7 C 0.3671(2) 0.4959(3) 0.7208(3) 0.0492(13) Uani 1 1 d .
H7A H 0.3271 0.5415 0.7290 0.074 Uiso 1 1 calc R
H7B H 0.3419 0.4401 0.7320 0.074 Uiso 1 1 calc R
H7C H 0.3875 0.4975 0.6609 0.074 Uiso 1 1 calc R
C8 C 0.4052(3) 0.5011(3) 0.8778(3) 0.0549(14) Uani 1 1 d .
H8A H 0.3622 0.5433 0.8872 0.082 Uiso 1 1 calc R
H8B H 0.4492 0.5115 0.9192 0.082 Uiso 1 1 calc R
H8C H 0.3836 0.4431 0.8866 0.082 Uiso 1 1 calc R
C5 C 0.6160(2) 0.4819(2) 0.8675(3) 0.0427(11) Uani 1 1 d .
H5A H 0.5981 0.4410 0.9121 0.064 Uiso 1 1 calc R
H5B H 0.5901 0.5376 0.8776 0.064 Uiso 1 1 calc R
H5C H 0.6747 0.4885 0.8706 0.064 Uiso 1 1 calc R

loop_
_atom_site_aniso_label
_atom_site_aniso_U_11
_atom_site_aniso_U_22
_atom_site_aniso_U_33
_atom_site_aniso_U_23
_atom_site_aniso_U_13
_atom_site_aniso_U_12
Ta1 0.00860(7) 0.01340(7) 0.01051(7) 0.00051(12) 0.000 0.000
N2 0.0127(10) 0.0125(15) 0.0164(11) -0.0009(12) -0.0013(9) -0.0003(12)
N1 0.0154(11) 0.0183(11) 0.0091(15) 0.0022(12) -0.0006(11) 0.0008(10)
C1 0.0154(14) 0.0179(14) 0.0094(16) 0.0027(11) -0.0017(11) 0.0008(12)
C11 0.0181(17) 0.0270(16) 0.0150(15) 0.0021(13) -0.0002(13) -0.0034(13)
C9 0.0226(17) 0.0182(15) 0.035(2) 0.0010(14) -0.0032(15) 0.0022(14)
C2 0.0122(15) 0.0207(16) 0.0302(18) 0.0055(13) -0.0056(13) -0.0013(13)
C15 0.0146(15) 0.0249(16) 0.0163(14) -0.0018(12) -0.0027(13) 0.0011(13)
C17 0.029(2) 0.043(2) 0.0298(19) 0.0073(19) -0.0013(17) 0.0173(18)
C6 0.0184(17) 0.0167(16) 0.0234(14) 0.0018(14) 0.0021(14) 0.0001(13)
C18 0.0127(14) 0.039(3) 0.0218(15) -0.0004(15) 0.0012(13) 0.0003(15)
C3 0.0153(14) 0.0255(16) 0.038(3) 0.0036(17) -0.0038(16) 0.0023(13)
C4 0.020(2) 0.039(2) 0.082(3) 0.034(2) 0.018(2) 0.0047(18)
C10 0.0162(14) 0.0109(18) 0.0135(13) -0.0004(11) -0.0002(12) 0.0000(11)
C12 0.0227(16) 0.029(2) 0.0122(13) 0.0007(13) 0.0031(12) -0.0007(14)
C14 0.040(2) 0.044(2) 0.0210(17) 0.0027(18) 0.0042(17) -0.0215(19)
C16 0.0162(17) 0.052(2) 0.0279(19) -0.0112(19) -0.0016(16) -0.0105(17)
C13 0.0217(19) 0.063(3) 0.0235(17) 0.0069(19) 0.0074(16) 0.0158(18)
C7 0.027(2) 0.0254(18) 0.095(4) -0.012(2) -0.027(2) 0.0102(17)
C8 0.076(4) 0.034(2) 0.055(3) 0.015(2) 0.046(2) 0.025(3)
C5 0.036(2) 0.034(2) 0.058(3) -0.015(2) -0.033(2) 0.0074(19)

loop_
_atom_type_symbol
_atom_type_description
_atom_type_scat_dispersion_real
_atom_type_scat_dispersion_imag
_atom_type_scat_source
C C 0.0033 0.0016 'International Tables Vol C Tables 4.2.6.8 and 6.1.1.4'
H H 0.0000 0.0000 'International Tables Vol C Tables 4.2.6.8 and 6.1.1.4'
N N 0.0061 0.0033 'International Tables Vol C Tables 4.2.6.8 and 6.1.1.4'
Ta Ta -0.7052 6.5227 'International Tables Vol C Tables 4.2.6.8 and 6.1.1.4'

loop_
_geom_angle_atom_site_label_1
_geom_angle_atom_site_label_2
_geom_angle_atom_site_label_3
_geom_angle
_geom_angle_site_symmetry_1
_geom_angle_site_symmetry_3
N2 Ta1 N2 128.46(14) . 4_556
N2 Ta1 N1 100.75(11) . 4_556
N2 Ta1 N1 101.16(11) 4_556 4_556
N2 Ta1 N1 101.16(11) . .
N2 Ta1 N1 100.75(11) 4_556 .
N1 Ta1 N1 128.16(14) 4_556 .
C10 N2 Ta1 176.1(2) . .
C1 N1 Ta1 176.3(2) . .
N1 C1 C2 120.6(3) . .
N1 C1 C6 115.5(3) . .
C2 C1 C6 123.7(3) . .
C14 C11 C12 109.5(3) . .
C14 C11 C13 108.4(3) . .
C12 C11 C13 106.1(3) . .
C14 C11 C10 106.7(3) . .
C12 C11 C10 117.1(3) . .
C13 C11 C10 108.7(3) . .
C3 C2 C5 107.3(3) . .
C3 C2 C4 107.4(3) . .
C5 C2 C4 111.2(3) . .
C3 C2 C1 109.3(3) . .
C5 C2 C1 110.4(3) . .
C4 C2 C1 111.1(3) . .
C18 C15 C16 107.5(3) . .
C18 C15 C17 107.4(3) . .
C16 C15 C17 111.0(3) . .
C18 C15 C10 108.9(2) . .
C16 C15 C10 111.2(2) . .
C17 C15 C10 110.7(3) . .
C7 C6 C9 106.0(3) . .
C7 C6 C8 108.7(3) . .
C9 C6 C8 108.5(3) . .
C7 C6 C1 108.8(3) . .
C9 C6 C1 117.8(3) . .
C8 C6 C1 106.7(3) . .
N2 C10 C15 120.6(3) . .
N2 C10 C11 115.3(3) . .
C15 C10 C11 123.8(2) . .

loop_
_geom_bond_atom_site_label_1
_geom_bond_atom_site_label_2
_geom_bond_distance
_geom_bond_site_symmetry_2
Ta1 N2 1.931(2) .
Ta1 N2 1.931(2) 4_556
Ta1 N1 1.934(2) 4_556
Ta1 N1 1.934(2) .
N2 C10 1.269(3) .
N1 C1 1.269(4) .
C1 C2 1.542(4) .
C1 C6 1.563(4) .
C11 C14 1.536(4) .
C11 C12 1.541(4) .
C11 C13 1.545(5) .
C11 C10 1.558(4) .
C9 C6 1.530(4) .
C2 C3 1.529(4) .
C2 C5 1.534(5) .
C2 C4 1.540(5) .
C15 C18 1.530(4) .
C15 C16 1.536(4) .
C15 C17 1.536(4) .
C15 C10 1.550(4) .
C6 C7 1.531(5) .
C6 C8 1.534(5) .
